data_7025614
loop_
_publ_author_name
'Nieland, Anja'
'Mix, Andreas'
'Neumann, Beate'
'Stammler, Hans-Georg'
'Mitzel, Norbert W.'

_publ_section_title
;
 Cationic rare-earth-metal methyl complexes: a new preparative access
 exemplified for Y and Pr.
;
_journal_issue 29
_journal_name_full 'Dalton transactions (Cambridge, England : 2003)'
_journal_page_first 6753
_journal_page_last 6760
_journal_paper_doi 10.1039/c002252g
_journal_volume 39
_journal_year 2010
_chemical_formula_moiety 'C17 H35 O8 Pr, 2(C4 H12 Al)'
_chemical_formula_sum 'C25 H59 Al2 O8 Pr'
_chemical_formula_weight 682.59
_chemical_name_systematic ?
_space_group_IT_number 14
_symmetry_cell_setting monoclinic
_symmetry_space_group_name_Hall '-P 2ybc'
_symmetry_space_group_name_H-M 'P 1 21/c 1'
_atom_sites_solution_hydrogens geom
_atom_sites_solution_primary direct
_atom_sites_solution_secondary difmap
_audit_creation_method SHELXL-97
_cell_angle_alpha 90.00
_cell_angle_beta 95.581(15)
_cell_angle_gamma 90.00
_cell_formula_units_Z 4
_cell_length_a 11.031(2)
_cell_length_b 20.9866(15)
_cell_length_c 14.514(3)
_cell_measurement_reflns_used 118
_cell_measurement_temperature 100(2)
_cell_measurement_theta_max 18.111
_cell_measurement_theta_min 3.052
_cell_volume 3344.1(10)
_computing_cell_refinement 'Dirax/lsq (Duisenberg & Schreurs, 1989-2000)'
_computing_data_collection 'Collect, Bruker AXS, 2004'
_computing_data_reduction 'EVALCCD (Duisenberg,1998,Thesis.Utrecht University.'
_computing_molecular_graphics 'SHELXTL-PLUS (1990)'
_computing_publication_material 'SHELXL-97 (Sheldrick, 1997)'
_computing_structure_refinement 'SHELXL-97 (Sheldrick, 1997)'
_computing_structure_solution 'SHELXS-97 (Sheldrick, 1990)'
_diffrn_ambient_temperature 100(2)
_diffrn_measured_fraction_theta_full 0.998
_diffrn_measured_fraction_theta_max 0.998
_diffrn_measurement_device_type KappaCCD
_diffrn_measurement_method CCD
_diffrn_radiation_monochromator graphite
_diffrn_radiation_source 'fine-focus sealed tube'
_diffrn_radiation_type MoK\a
_diffrn_radiation_wavelength 0.71073
_diffrn_reflns_av_R_equivalents 0.0502
_diffrn_reflns_av_sigmaI/netI 0.0279
_diffrn_reflns_limit_h_max 15
_diffrn_reflns_limit_h_min -15
_diffrn_reflns_limit_k_max 29
_diffrn_reflns_limit_k_min -29
_diffrn_reflns_limit_l_max 20
_diffrn_reflns_limit_l_min -20
_diffrn_reflns_number 87757
_diffrn_reflns_theta_full 30.00
_diffrn_reflns_theta_max 30.00
_diffrn_reflns_theta_min 3.12
_exptl_absorpt_coefficient_mu 1.548
_exptl_absorpt_correction_T_max 0.8360
_exptl_absorpt_correction_T_min 0.6538
_exptl_absorpt_correction_type multi-scan
_exptl_absorpt_process_details 'SADABS - Bruker Nonius area detector scaling and absorption correction - V2.10'
_exptl_crystal_colour Colourless
_exptl_crystal_density_diffrn 1.356
_exptl_crystal_density_method 'not measured'
_exptl_crystal_description fragment
_exptl_crystal_F_000 1432
_exptl_crystal_size_max 0.30
_exptl_crystal_size_mid 0.26
_exptl_crystal_size_min 0.12
_refine_diff_density_max 0.655
_refine_diff_density_min -0.744
_refine_diff_density_rms 0.081
_refine_ls_extinction_method none
_refine_ls_goodness_of_fit_ref 1.050
_refine_ls_hydrogen_treatment constr
_refine_ls_matrix_type full
_refine_ls_number_parameters 334
_refine_ls_number_reflns 9735
_refine_ls_number_restraints 0
_refine_ls_restrained_S_all 1.050
_refine_ls_R_factor_all 0.0353
_refine_ls_R_factor_gt 0.0234
_refine_ls_shift/su_max 0.001
_refine_ls_shift/su_mean 0.000
_refine_ls_structure_factor_coef Fsqd
_refine_ls_weighting_details 'calc w=1/[\s^2^(Fo^2^)+(0.0092P)^2^+3.2102P] where P=(Fo^2^+2Fc^2^)/3'
_refine_ls_weighting_scheme calc
_refine_ls_wR_factor_gt 0.0453
_refine_ls_wR_factor_ref 0.0494
_reflns_number_gt 8163
_reflns_number_total 9735
_reflns_threshold_expression >2sigma(I)
_cod_data_source_file c002252g.txt
_cod_data_source_block compound2
_cod_depositor_comments
;
The following automatic conversions were performed:

'_symmetry_cell_setting' value 'Monoclinic' changed to 'monoclinic'
according to /home/saulius/struct/CIF-dictionaries/cif_core.dic
dictionary named 'cif_core.dic' version 2.4.2 from 2011-04-26.

Automatic conversion script
Id: cif_fix_values 1891 2012-01-12 08:04:46Z andrius 
;
_cod_original_sg_symbol_H-M 'P 21/c'
_cod_database_code 7025614

loop_
_symmetry_equiv_pos_as_xyz
'x, y, z'
'-x, y+1/2, -z+1/2'
'-x, -y, -z'
'x, -y-1/2, z-1/2'

loop_
_atom_site_label
_atom_site_type_symbol
_atom_site_fract_x
_atom_site_fract_y
_atom_site_fract_z
_atom_site_U_iso_or_equiv
_atom_site_adp_type
_atom_site_occupancy
_atom_site_symmetry_multiplicity
_atom_site_calc_flag
_atom_site_refinement_flags
Pr1 Pr 0.252958(8) 0.067524(4) 0.165480(6) 0.01243(3) Uani 1 1 d .
O1 O 0.11150(11) 0.13052(6) 0.26343(9) 0.0185(2) Uani 1 1 d .
O2 O 0.02513(11) 0.06252(6) 0.10852(8) 0.0174(2) Uani 1 1 d .
O3 O 0.16436(11) 0.15254(6) 0.04614(9) 0.0206(3) Uani 1 1 d .
O4 O 0.30674(12) 0.18475(6) 0.19153(9) 0.0203(3) Uani 1 1 d .
O5 O 0.17047(11) -0.01610(6) 0.26577(8) 0.0176(2) Uani 1 1 d .
O6 O 0.38196(11) -0.03509(6) 0.19285(9) 0.0199(3) Uani 1 1 d .
O7 O 0.48038(11) 0.08218(6) 0.19253(9) 0.0192(3) Uani 1 1 d .
O8 O 0.35191(11) 0.06279(6) 0.33940(8) 0.0176(2) Uani 1 1 d .
C1 C -0.01566(16) 0.13756(9) 0.23076(13) 0.0206(4) Uani 1 1 d .
H1A H -0.0275 0.1748 0.1889 0.025 Uiso 1 1 calc R
H1B H -0.0648 0.1440 0.2835 0.025 Uiso 1 1 calc R
C2 C -0.05358(16) 0.07721(8) 0.17974(12) 0.0192(3) Uani 1 1 d .
H2A H -0.0517 0.0414 0.2243 0.023 Uiso 1 1 calc R
H2B H -0.1383 0.0818 0.1511 0.023 Uiso 1 1 calc R
C3 C -0.01123(17) 0.08796(9) 0.01728(12) 0.0210(4) Uani 1 1 d .
H3A H -0.1012 0.0904 0.0080 0.025 Uiso 1 1 calc R
H3B H 0.0161 0.0587 -0.0300 0.025 Uiso 1 1 calc R
C4 C 0.04156(17) 0.15338(9) 0.00396(13) 0.0217(4) Uani 1 1 d .
H4A H 0.0400 0.1633 -0.0628 0.026 Uiso 1 1 calc R
H4B H -0.0064 0.1861 0.0335 0.026 Uiso 1 1 calc R
C5 C 0.23166(18) 0.20926(9) 0.03239(14) 0.0245(4) Uani 1 1 d .
H5A H 0.1816 0.2474 0.0417 0.029 Uiso 1 1 calc R
H5B H 0.2574 0.2104 -0.0311 0.029 Uiso 1 1 calc R
C6 C 0.34151(18) 0.20720(9) 0.10334(14) 0.0245(4) Uani 1 1 d .
H6A H 0.4039 0.1784 0.0816 0.029 Uiso 1 1 calc R
H6B H 0.3774 0.2503 0.1110 0.029 Uiso 1 1 calc R
C7 C 0.22406(17) 0.22628(9) 0.23433(14) 0.0235(4) Uani 1 1 d .
H7A H 0.1604 0.2426 0.1874 0.028 Uiso 1 1 calc R
H7B H 0.2687 0.2630 0.2639 0.028 Uiso 1 1 calc R
C8 C 0.16750(18) 0.18722(9) 0.30571(13) 0.0231(4) Uani 1 1 d .
H8A H 0.2308 0.1749 0.3556 0.028 Uiso 1 1 calc R
H8B H 0.1052 0.2129 0.3336 0.028 Uiso 1 1 calc R
C9 C 0.19976(17) -0.07988(8) 0.23705(14) 0.0228(4) Uani 1 1 d .
H9A H 0.1592 -0.0878 0.1742 0.027 Uiso 1 1 calc R
H9B H 0.1676 -0.1111 0.2797 0.027 Uiso 1 1 calc R
C10 C 0.33518(17) -0.08997(8) 0.23622(13) 0.0220(4) Uani 1 1 d .
H10A H 0.3743 -0.0946 0.3002 0.026 Uiso 1 1 calc R
H10B H 0.3513 -0.1290 0.2011 0.026 Uiso 1 1 calc R
C11 C 0.51255(17) -0.03314(9) 0.19596(14) 0.0234(4) Uani 1 1 d .
H11A H 0.5422 -0.0683 0.1587 0.028 Uiso 1 1 calc R
H11B H 0.5494 -0.0378 0.2606 0.028 Uiso 1 1 calc R
C12 C 0.54727(17) 0.03034(9) 0.15710(13) 0.0223(4) Uani 1 1 d .
H12A H 0.6355 0.0376 0.1728 0.027 Uiso 1 1 calc R
H12B H 0.5315 0.0293 0.0888 0.027 Uiso 1 1 calc R
C13 C 0.52719(17) 0.10899(9) 0.28045(13) 0.0220(4) Uani 1 1 d .
H13A H 0.5030 0.1543 0.2827 0.026 Uiso 1 1 calc R
H13B H 0.6173 0.1071 0.2863 0.026 Uiso 1 1 calc R
C14 C 0.48040(16) 0.07388(9) 0.36084(13) 0.0216(4) Uani 1 1 d .
H14A H 0.5238 0.0328 0.3710 0.026 Uiso 1 1 calc R
H14B H 0.4947 0.0996 0.4180 0.026 Uiso 1 1 calc R
C15 C 0.30768(18) 0.01604(9) 0.40064(12) 0.0232(4) Uani 1 1 d .
H15A H 0.3072 0.0342 0.4636 0.028 Uiso 1 1 calc R
H15B H 0.3618 -0.0217 0.4044 0.028 Uiso 1 1 calc R
C16 C 0.18041(17) -0.00334(9) 0.36412(12) 0.0224(4) Uani 1 1 d .
H16A H 0.1570 -0.0420 0.3972 0.027 Uiso 1 1 calc R
H16B H 0.1230 0.0311 0.3767 0.027 Uiso 1 1 calc R
C17 C 0.27914(18) 0.02500(10) 0.00894(13) 0.0252(4) Uani 1 1 d .
H17A H 0.3050 -0.0196 0.0140 0.038 Uiso 1 1 calc R
H17B H 0.3411 0.0500 -0.0190 0.038 Uiso 1 1 calc R
H17C H 0.2016 0.0278 -0.0300 0.038 Uiso 1 1 calc R
Al1 Al 0.17770(5) 0.08782(3) 0.63397(4) 0.01862(11) Uani 1 1 d .
C18 C 0.13376(19) 0.11254(10) 0.76110(14) 0.0261(4) Uani 1 1 d .
H18A H 0.0799 0.0801 0.7836 0.039 Uiso 1 1 calc R
H18B H 0.0920 0.1538 0.7576 0.039 Uiso 1 1 calc R
H18C H 0.2081 0.1157 0.8037 0.039 Uiso 1 1 calc R
C19 C 0.05562(19) 0.12421(10) 0.53580(15) 0.0289(4) Uani 1 1 d .
H19A H 0.0933 0.1285 0.4777 0.043 Uiso 1 1 calc R
H19B H 0.0290 0.1662 0.5555 0.043 Uiso 1 1 calc R
H19C H -0.0149 0.0957 0.5265 0.043 Uiso 1 1 calc R
C20 C 0.34476(17) 0.12110(9) 0.60963(13) 0.0217(4) Uani 1 1 d .
H20A H 0.3983 0.0851 0.5989 0.033 Uiso 1 1 calc R
H20B H 0.3796 0.1455 0.6634 0.033 Uiso 1 1 calc R
H20C H 0.3369 0.1487 0.5549 0.033 Uiso 1 1 calc R
C21 C 0.18370(18) -0.00815(9) 0.62878(13) 0.0226(4) Uani 1 1 d .
H21A H 0.1007 -0.0250 0.6181 0.034 Uiso 1 1 calc R
H21B H 0.2225 -0.0246 0.6876 0.034 Uiso 1 1 calc R
H21C H 0.2308 -0.0214 0.5782 0.034 Uiso 1 1 calc R
Al2 Al 0.66939(5) 0.25318(3) 0.46191(4) 0.01875(11) Uani 1 1 d .
C22 C 0.67975(19) 0.16866(10) 0.52701(15) 0.0288(4) Uani 1 1 d .
H22A H 0.7479 0.1692 0.5757 0.043 Uiso 1 1 calc R
H22B H 0.6928 0.1349 0.4824 0.043 Uiso 1 1 calc R
H22C H 0.6037 0.1606 0.5547 0.043 Uiso 1 1 calc R
C23 C 0.50399(17) 0.26729(9) 0.39090(14) 0.0246(4) Uani 1 1 d .
H23A H 0.5113 0.2637 0.3244 0.037 Uiso 1 1 calc R
H23B H 0.4741 0.3099 0.4047 0.037 Uiso 1 1 calc R
H23C H 0.4466 0.2351 0.4094 0.037 Uiso 1 1 calc R
C24 C 0.80173(18) 0.25564(10) 0.37523(14) 0.0269(4) Uani 1 1 d .
H24A H 0.8737 0.2330 0.4034 0.040 Uiso 1 1 calc R
H24B H 0.8232 0.3000 0.3636 0.040 Uiso 1 1 calc R
H24C H 0.7725 0.2351 0.3166 0.040 Uiso 1 1 calc R
C25 C 0.69422(19) 0.32088(10) 0.55991(16) 0.0331(5) Uani 1 1 d .
H25A H 0.6313 0.3169 0.6028 0.050 Uiso 1 1 calc R
H25B H 0.6887 0.3630 0.5307 0.050 Uiso 1 1 calc R
H25C H 0.7748 0.3157 0.5940 0.050 Uiso 1 1 calc R

loop_
_atom_site_aniso_label
_atom_site_aniso_U_11
_atom_site_aniso_U_22
_atom_site_aniso_U_33
_atom_site_aniso_U_23
_atom_site_aniso_U_13
_atom_site_aniso_U_12
Pr1 0.01327(4) 0.01180(4) 0.01226(4) 0.00033(3) 0.00140(3) 0.00125(4)
O1 0.0168(6) 0.0187(6) 0.0198(6) -0.0047(5) 0.0007(5) 0.0023(5)
O2 0.0162(6) 0.0207(6) 0.0152(6) 0.0002(5) 0.0009(4) 0.0003(5)
O3 0.0191(6) 0.0175(6) 0.0243(7) 0.0061(5) -0.0026(5) 0.0006(5)
O4 0.0197(6) 0.0148(6) 0.0261(7) -0.0001(5) 0.0009(5) 0.0019(5)
O5 0.0177(6) 0.0175(6) 0.0173(6) 0.0021(5) -0.0003(5) -0.0014(5)
O6 0.0201(6) 0.0161(6) 0.0238(6) 0.0051(5) 0.0037(5) 0.0040(5)
O7 0.0158(6) 0.0204(6) 0.0217(6) -0.0006(5) 0.0033(5) 0.0015(5)
O8 0.0163(6) 0.0208(6) 0.0156(6) 0.0007(5) 0.0002(4) -0.0010(5)
C1 0.0152(8) 0.0248(9) 0.0220(9) -0.0025(7) 0.0017(7) 0.0052(7)
C2 0.0143(8) 0.0239(9) 0.0198(8) 0.0002(7) 0.0038(6) 0.0000(7)
C3 0.0188(9) 0.0287(9) 0.0147(8) 0.0011(7) -0.0029(7) 0.0006(7)
C4 0.0188(9) 0.0269(9) 0.0187(8) 0.0051(7) -0.0012(7) 0.0063(7)
C5 0.0246(9) 0.0186(9) 0.0307(10) 0.0093(7) 0.0055(8) -0.0001(7)
C6 0.0234(9) 0.0168(8) 0.0337(10) 0.0065(8) 0.0053(8) -0.0017(7)
C7 0.0224(9) 0.0146(8) 0.0331(10) -0.0074(7) -0.0002(8) 0.0038(7)
C8 0.0233(9) 0.0221(9) 0.0231(9) -0.0090(7) -0.0009(7) 0.0041(7)
C9 0.0227(9) 0.0155(8) 0.0292(10) 0.0020(7) -0.0029(8) -0.0044(7)
C10 0.0263(10) 0.0133(8) 0.0261(9) 0.0038(7) 0.0001(8) 0.0006(7)
C11 0.0192(9) 0.0228(9) 0.0284(10) 0.0012(7) 0.0041(7) 0.0076(7)
C12 0.0178(9) 0.0250(9) 0.0251(9) -0.0006(7) 0.0076(7) 0.0041(7)
C13 0.0171(8) 0.0218(9) 0.0265(9) -0.0029(7) -0.0014(7) -0.0014(7)
C14 0.0150(8) 0.0287(10) 0.0203(8) -0.0028(7) -0.0031(6) 0.0004(7)
C15 0.0267(10) 0.0289(10) 0.0136(8) 0.0038(7) 0.0009(7) -0.0037(8)
C16 0.0244(9) 0.0273(9) 0.0161(8) 0.0044(7) 0.0049(7) -0.0030(7)
C17 0.0263(10) 0.0290(10) 0.0202(9) -0.0018(8) 0.0023(8) 0.0077(8)
Al1 0.0185(3) 0.0191(2) 0.0184(3) 0.0009(2) 0.0025(2) -0.0010(2)
C18 0.0283(10) 0.0251(9) 0.0255(10) -0.0024(8) 0.0059(8) -0.0033(8)
C19 0.0237(10) 0.0312(11) 0.0310(11) 0.0064(8) -0.0014(8) -0.0036(8)
C20 0.0219(9) 0.0204(9) 0.0230(9) 0.0014(7) 0.0034(7) -0.0010(7)
C21 0.0247(9) 0.0217(9) 0.0221(9) 0.0019(7) 0.0050(7) -0.0022(7)
Al2 0.0172(3) 0.0164(2) 0.0224(3) -0.0009(2) 0.0011(2) -0.0006(2)
C22 0.0251(10) 0.0278(10) 0.0320(11) 0.0094(8) -0.0049(8) -0.0035(8)
C23 0.0219(9) 0.0208(9) 0.0305(10) -0.0011(8) -0.0007(8) 0.0016(7)
C24 0.0236(10) 0.0296(10) 0.0275(10) 0.0033(8) 0.0025(8) 0.0018(8)
C25 0.0216(10) 0.0336(11) 0.0436(13) -0.0157(10) 0.0012(9) -0.0030(8)

loop_
_atom_type_symbol
_atom_type_description
_atom_type_scat_dispersion_real
_atom_type_scat_dispersion_imag
_atom_type_scat_source
C C 0.0033 0.0016 'International Tables Vol C Tables 4.2.6.8 and 6.1.1.4'
H H 0.0000 0.0000 'International Tables Vol C Tables 4.2.6.8 and 6.1.1.4'
Al Al 0.0645 0.0514 'International Tables Vol C Tables 4.2.6.8 and 6.1.1.4'
O O 0.0106 0.0060 'International Tables Vol C Tables 4.2.6.8 and 6.1.1.4'
Pr Pr -0.2180 2.8214 'International Tables Vol C Tables 4.2.6.8 and 6.1.1.4'

loop_
_geom_angle_atom_site_label_1
_geom_angle_atom_site_label_2
_geom_angle_atom_site_label_3
_geom_angle
C17 Pr1 O5 111.14(6)
C17 Pr1 O7 89.07(6)
O5 Pr1 O7 114.02(4)
C17 Pr1 O4 115.86(6)
O5 Pr1 O4 132.97(4)
O7 Pr1 O4 69.23(4)
C17 Pr1 O2 83.58(6)
O5 Pr1 O2 76.08(4)
O7 Pr1 O2 169.27(4)
O4 Pr1 O2 107.05(4)
C17 Pr1 O1 145.06(5)
O5 Pr1 O1 76.42(4)
O7 Pr1 O1 119.91(4)
O4 Pr1 O1 64.39(4)
O2 Pr1 O1 64.70(4)
C17 Pr1 O6 74.37(5)
O5 Pr1 O6 63.51(4)
O7 Pr1 O6 63.50(4)
O4 Pr1 O6 131.52(4)
O2 Pr1 O6 121.38(4)
O1 Pr1 O6 134.05(4)
C17 Pr1 O3 73.02(5)
O5 Pr1 O3 136.92(4)
O7 Pr1 O3 108.84(4)
O4 Pr1 O3 60.36(4)
O2 Pr1 O3 61.51(4)
O1 Pr1 O3 78.90(4)
O6 Pr1 O3 146.60(4)
C17 Pr1 O8 141.56(5)
O5 Pr1 O8 63.91(4)
O7 Pr1 O8 62.94(4)
O4 Pr1 O8 80.03(4)
O2 Pr1 O8 127.12(4)
O1 Pr1 O8 73.10(4)
O6 Pr1 O8 69.75(4)
O3 Pr1 O8 138.60(4)
C1 O1 C8 114.54(13)
C1 O1 Pr1 119.52(10)
C8 O1 Pr1 113.51(10)
C2 O2 C3 116.29(13)
C2 O2 Pr1 113.43(10)
C3 O2 Pr1 117.02(10)
C5 O3 C4 114.42(14)
C5 O3 Pr1 119.79(11)
C4 O3 Pr1 124.75(10)
C7 O4 C6 114.56(14)
C7 O4 Pr1 119.88(10)
C6 O4 Pr1 105.08(10)
C16 O5 C9 117.24(14)
C16 O5 Pr1 116.53(10)
C9 O5 Pr1 112.10(10)
C10 O6 C11 114.32(13)
C10 O6 Pr1 121.31(10)
C11 O6 Pr1 121.00(10)
C12 O7 C13 117.34(14)
C12 O7 Pr1 112.94(10)
C13 O7 Pr1 116.77(10)
C14 O8 C15 111.22(13)
C14 O8 Pr1 120.32(10)
C15 O8 Pr1 118.68(10)
O1 C1 C2 106.85(14)
O1 C1 H1A 110.4
C2 C1 H1A 110.4
O1 C1 H1B 110.4
C2 C1 H1B 110.4
H1A C1 H1B 108.6
O2 C2 C1 111.93(14)
O2 C2 H2A 109.2
C1 C2 H2A 109.2
O2 C2 H2B 109.2
C1 C2 H2B 109.2
H2A C2 H2B 107.9
O2 C3 C4 112.09(14)
O2 C3 H3A 109.2
C4 C3 H3A 109.2
O2 C3 H3B 109.2
C4 C3 H3B 109.2
H3A C3 H3B 107.9
O3 C4 C3 107.13(14)
O3 C4 H4A 110.3
C3 C4 H4A 110.3
O3 C4 H4B 110.3
C3 C4 H4B 110.3
H4A C4 H4B 108.5
O3 C5 C6 105.90(14)
O3 C5 H5A 110.6
C6 C5 H5A 110.6
O3 C5 H5B 110.6
C6 C5 H5B 110.6
H5A C5 H5B 108.7
O4 C6 C5 110.31(15)
O4 C6 H6A 109.6
C5 C6 H6A 109.6
O4 C6 H6B 109.6
C5 C6 H6B 109.6
H6A C6 H6B 108.1
O4 C7 C8 106.79(14)
O4 C7 H7A 110.4
C8 C7 H7A 110.4
O4 C7 H7B 110.4
C8 C7 H7B 110.4
H7A C7 H7B 108.6
O1 C8 C7 110.14(15)
O1 C8 H8A 109.6
C7 C8 H8A 109.6
O1 C8 H8B 109.6
C7 C8 H8B 109.6
H8A C8 H8B 108.1
O5 C9 C10 112.37(14)
O5 C9 H9A 109.1
C10 C9 H9A 109.1
O5 C9 H9B 109.1
C10 C9 H9B 109.1
H9A C9 H9B 107.9
O6 C10 C9 106.84(14)
O6 C10 H10A 110.4
C9 C10 H10A 110.4
O6 C10 H10B 110.4
C9 C10 H10B 110.4
H10A C10 H10B 108.6
O6 C11 C12 107.64(14)
O6 C11 H11A 110.2
C12 C11 H11A 110.2
O6 C11 H11B 110.2
C12 C11 H11B 110.2
H11A C11 H11B 108.5
O7 C12 C11 112.11(14)
O7 C12 H12A 109.2
C11 C12 H12A 109.2
O7 C12 H12B 109.2
C11 C12 H12B 109.2
H12A C12 H12B 107.9
O7 C13 C14 111.86(15)
O7 C13 H13A 109.2
C14 C13 H13A 109.2
O7 C13 H13B 109.2
C14 C13 H13B 109.2
H13A C13 H13B 107.9
O8 C14 C13 108.33(14)
O8 C14 H14A 110.0
C13 C14 H14A 110.0
O8 C14 H14B 110.0
C13 C14 H14B 110.0
H14A C14 H14B 108.4
O8 C15 C16 109.06(14)
O8 C15 H15A 109.9
C16 C15 H15A 109.9
O8 C15 H15B 109.9
C16 C15 H15B 109.9
H15A C15 H15B 108.3
O5 C16 C15 112.07(14)
O5 C16 H16A 109.2
C15 C16 H16A 109.2
O5 C16 H16B 109.2
C15 C16 H16B 109.2
H16A C16 H16B 107.9
Pr1 C17 H17A 109.5
Pr1 C17 H17B 109.5
H17A C17 H17B 109.5
Pr1 C17 H17C 109.5
H17A C17 H17C 109.5
H17B C17 H17C 109.5
C19 Al1 C21 112.00(9)
C19 Al1 C18 110.21(9)
C21 Al1 C18 107.59(8)
C19 Al1 C20 107.56(8)
C21 Al1 C20 107.64(8)
C18 Al1 C20 111.86(8)
Al1 C18 H18A 109.5
Al1 C18 H18B 109.5
H18A C18 H18B 109.5
Al1 C18 H18C 109.5
H18A C18 H18C 109.5
H18B C18 H18C 109.5
Al1 C19 H19A 109.5
Al1 C19 H19B 109.5
H19A C19 H19B 109.5
Al1 C19 H19C 109.5
H19A C19 H19C 109.5
H19B C19 H19C 109.5
Al1 C20 H20A 109.5
Al1 C20 H20B 109.5
H20A C20 H20B 109.5
Al1 C20 H20C 109.5
H20A C20 H20C 109.5
H20B C20 H20C 109.5
Al1 C21 H21A 109.5
Al1 C21 H21B 109.5
H21A C21 H21B 109.5
Al1 C21 H21C 109.5
H21A C21 H21C 109.5
H21B C21 H21C 109.5
C22 Al2 C25 107.09(10)
C22 Al2 C24 107.72(9)
C25 Al2 C24 111.47(9)
C22 Al2 C23 112.05(8)
C25 Al2 C23 108.08(9)
C24 Al2 C23 110.42(9)
Al2 C22 H22A 109.5
Al2 C22 H22B 109.5
H22A C22 H22B 109.5
Al2 C22 H22C 109.5
H22A C22 H22C 109.5
H22B C22 H22C 109.5
Al2 C23 H23A 109.5
Al2 C23 H23B 109.5
H23A C23 H23B 109.5
Al2 C23 H23C 109.5
H23A C23 H23C 109.5
H23B C23 H23C 109.5
Al2 C24 H24A 109.5
Al2 C24 H24B 109.5
H24A C24 H24B 109.5
Al2 C24 H24C 109.5
H24A C24 H24C 109.5
H24B C24 H24C 109.5
Al2 C25 H25A 109.5
Al2 C25 H25B 109.5
H25A C25 H25B 109.5
Al2 C25 H25C 109.5
H25A C25 H25C 109.5
H25B C25 H25C 109.5

loop_
_geom_bond_atom_site_label_1
_geom_bond_atom_site_label_2
_geom_bond_distance
Pr1 C17 2.4838(19)
Pr1 O5 2.5068(12)
Pr1 O7 2.5200(13)
Pr1 O4 2.5503(12)
Pr1 O2 2.5702(13)
Pr1 O1 2.5758(12)
Pr1 O6 2.5904(12)
Pr1 O3 2.6095(12)
Pr1 O8 2.6528(13)
O1 C1 1.444(2)
O1 C8 1.449(2)
O2 C2 1.446(2)
O2 C3 1.448(2)
O3 C5 1.427(2)
O3 C4 1.431(2)
O4 C7 1.445(2)
O4 C6 1.450(2)
O5 C16 1.446(2)
O5 C9 1.448(2)
O6 C10 1.433(2)
O6 C11 1.437(2)
O7 C12 1.438(2)
O7 C13 1.443(2)
O8 C14 1.440(2)
O8 C15 1.440(2)
C1 C2 1.506(2)
C1 H1A 0.9900
C1 H1B 0.9900
C2 H2A 0.9900
C2 H2B 0.9900
C3 C4 1.511(3)
C3 H3A 0.9900
C3 H3B 0.9900
C4 H4A 0.9900
C4 H4B 0.9900
C5 C6 1.513(3)
C5 H5A 0.9900
C5 H5B 0.9900
C6 H6A 0.9900
C6 H6B 0.9900
C7 C8 1.503(3)
C7 H7A 0.9900
C7 H7B 0.9900
C8 H8A 0.9900
C8 H8B 0.9900
C9 C10 1.510(3)
C9 H9A 0.9900
C9 H9B 0.9900
C10 H10A 0.9900
C10 H10B 0.9900
C11 C12 1.510(3)
C11 H11A 0.9900
C11 H11B 0.9900
C12 H12A 0.9900
C12 H12B 0.9900
C13 C14 1.513(3)
C13 H13A 0.9900
C13 H13B 0.9900
C14 H14A 0.9900
C14 H14B 0.9900
C15 C16 1.508(3)
C15 H15A 0.9900
C15 H15B 0.9900
C16 H16A 0.9900
C16 H16B 0.9900
C17 H17A 0.9800
C17 H17B 0.9800
C17 H17C 0.9800
Al1 C19 2.013(2)
Al1 C21 2.0167(19)
Al1 C18 2.021(2)
Al1 C20 2.0335(19)
C18 H18A 0.9800
C18 H18B 0.9800
C18 H18C 0.9800
C19 H19A 0.9800
C19 H19B 0.9800
C19 H19C 0.9800
C20 H20A 0.9800
C20 H20B 0.9800
C20 H20C 0.9800
C21 H21A 0.9800
C21 H21B 0.9800
C21 H21C 0.9800
Al2 C22 2.008(2)
Al2 C25 2.010(2)
Al2 C24 2.018(2)
Al2 C23 2.028(2)
C22 H22A 0.9800
C22 H22B 0.9800
C22 H22C 0.9800
C23 H23A 0.9800
C23 H23B 0.9800
C23 H23C 0.9800
C24 H24A 0.9800
C24 H24B 0.9800
C24 H24C 0.9800
C25 H25A 0.9800
C25 H25B 0.9800
C25 H25C 0.9800
